data_7711448
loop_
_publ_author_name
'Lan, Bi-Liu'
'Luo, Ai-Yi'
'Shao, Bing'
'Gao, Li-Na'
'Wei, Qin'
'Liang, Yu-Ning'
'Huang, Jin'
'Zhang, Zhong'

_publ_section_title
;
 Structural evolution from preorganized mononuclear triazamacrocyclic
 metalloligands to polynuclear metallocages and heterometallic 2D layers:
 modular architectures, assembly tracking and magnetic properties
;
_journal_name_full 'Dalton Transactions'
_journal_paper_doi 10.1039/D2DT02186B
_journal_year 2022
_chemical_formula_moiety 'C15 H24 Co N3 O6, 4(H2 O)'
_chemical_formula_sum 'C15 H32 Co N3 O10'
_chemical_formula_weight 473.37
_space_group_IT_number 165
_space_group_name_Hall '-P 3 2"c'
_space_group_name_H-M_alt 'P -3 c 1'
_symmetry_cell_setting trigonal
_symmetry_space_group_name_Hall '-P 3 2"c'
_symmetry_space_group_name_H-M 'P -3 c 1'
_atom_sites_solution_hydrogens geom
_atom_sites_solution_primary direct
_atom_sites_solution_secondary difmap
_audit_creation_method SHELXL-97
_audit_update_record
;
2022-07-03 deposited with the CCDC.	2022-09-23 downloaded from the CCDC.
;
_cell_angle_alpha 90.00
_cell_angle_beta 90.00
_cell_angle_gamma 120.00
_cell_formula_units_Z 4
_cell_length_a 13.4684(16)
_cell_length_b 13.4684(16)
_cell_length_c 13.0934(16)
_cell_measurement_reflns_used 1085
_cell_measurement_temperature 296(2)
_cell_measurement_theta_max 24.00
_cell_measurement_theta_min 3.02
_cell_volume 2056.9(4)
_computing_cell_refinement SMART
_computing_data_collection 'SMART (Bruker, 2000)'
_computing_data_reduction 'SAINT (Bruker, 2000)'
_computing_structure_refinement SHELXTL
_computing_structure_solution 'SHELXTL (Bruker, 2000)'
_diffrn_ambient_temperature 296(2)
_diffrn_measured_fraction_theta_full 0.997
_diffrn_measured_fraction_theta_max 0.997
_diffrn_measurement_device_type 'Bruker Smart Apex CCD II'
_diffrn_measurement_method 'phi and omega scans'
_diffrn_radiation_monochromator graphite
_diffrn_radiation_source 'fine-focus sealed tube'
_diffrn_radiation_type MoK\a
_diffrn_radiation_wavelength 0.71073
_diffrn_reflns_av_R_equivalents 0.0584
_diffrn_reflns_av_sigmaI/netI 0.0436
_diffrn_reflns_limit_h_max 16
_diffrn_reflns_limit_h_min -14
_diffrn_reflns_limit_k_max 16
_diffrn_reflns_limit_k_min -13
_diffrn_reflns_limit_l_max 16
_diffrn_reflns_limit_l_min -16
_diffrn_reflns_number 6815
_diffrn_reflns_theta_full 26.00
_diffrn_reflns_theta_max 26.00
_diffrn_reflns_theta_min 1.75
_exptl_absorpt_coefficient_mu 0.892
_exptl_absorpt_correction_T_max 0.890
_exptl_absorpt_correction_T_min 0.760
_exptl_absorpt_correction_type multi-scan
_exptl_absorpt_process_details 'SADABS(Sheldrick, 1996)'
_exptl_crystal_colour purple-red
_exptl_crystal_density_diffrn 1.529
_exptl_crystal_density_method 'not measured'
_exptl_crystal_description plate
_exptl_crystal_F_000 1000
_exptl_crystal_size_max 0.28
_exptl_crystal_size_mid 0.27
_exptl_crystal_size_min 0.14
_refine_diff_density_max 0.316
_refine_diff_density_min -0.282
_refine_diff_density_rms 0.069
_refine_ls_extinction_method none
_refine_ls_goodness_of_fit_ref 1.012
_refine_ls_hydrogen_treatment constr
_refine_ls_matrix_type full
_refine_ls_number_parameters 87
_refine_ls_number_reflns 1350
_refine_ls_number_restraints 1
_refine_ls_restrained_S_all 1.012
_refine_ls_R_factor_all 0.0656
_refine_ls_R_factor_gt 0.0357
_refine_ls_shift/su_max 0.000
_refine_ls_shift/su_mean 0.000
_refine_ls_structure_factor_coef Fsqd
_refine_ls_weighting_details 'calc w=1/[\s^2^(Fo^2^)+(0.0350P)^2^+0.5000P] where P=(Fo^2^+2Fc^2^)/3'
_refine_ls_weighting_scheme calc
_refine_ls_wR_factor_gt 0.0754
_refine_ls_wR_factor_ref 0.0824
_reflns_number_gt 930
_reflns_number_total 1350
_reflns_threshold_expression >2sigma(I)
_cod_data_source_file d2dt02186b2.cif
_cod_data_source_block 2_Co
_cod_depositor_comments
;
The following automatic conversions were performed:

data item '_symmetry_cell_setting' value 'Trigonal' was changed to
'trigonal' in accordance with the
/home/data/users/saulius/crontab/automatic-downloads/rss-feeds/RSC/lib/dictionaries/cif_core.dic
dictionary named 'cif_core.dic' version 2.4.2 last updated on
2011-04-26.

Automatic conversion script
Id: cif_fix_values 7556 2019-12-06 15:28:31Z antanas 
;
_cod_database_code 7711448

loop_
_symmetry_equiv_pos_as_xyz
'x, y, z'
'-y, x-y, z'
'-x+y, -x, z'
'x-y, -y, -z+1/2'
'-x, -x+y, -z+1/2'
'y, x, -z+1/2'
'-x, -y, -z'
'y, -x+y, -z'
'x-y, x, -z'
'-x+y, y, z-1/2'
'x, x-y, z-1/2'
'-y, -x, z-1/2'

loop_
_atom_site_label
_atom_site_type_symbol
_atom_site_fract_x
_atom_site_fract_y
_atom_site_fract_z
_atom_site_U_iso_or_equiv
_atom_site_adp_type
_atom_site_occupancy
_atom_site_symmetry_multiplicity
_atom_site_calc_flag
_atom_site_refinement_flags
_atom_site_disorder_assembly
_atom_site_disorder_group
C1 C 0.4785(2) 0.7077(2) 0.44376(19) 0.0348(7) Uani 1 1 d . . .
H1A H 0.5602 0.7434 0.4568 0.042 Uiso 1 1 calc R . .
H1B H 0.4411 0.7088 0.5067 0.042 Uiso 1 1 calc R . .
C2 C 0.4145(2) 0.8471(2) 0.40931(18) 0.0330(6) Uani 1 1 d . . .
H2A H 0.4182 0.9026 0.3601 0.040 Uiso 1 1 calc R . .
H2B H 0.4623 0.8883 0.4673 0.040 Uiso 1 1 calc R . .
C3 C 0.5635(2) 0.8512(2) 0.30378(19) 0.0322(6) Uani 1 1 d . . .
H3A H 0.6187 0.9077 0.3505 0.039 Uiso 1 1 calc R . .
H3B H 0.5455 0.8920 0.2527 0.039 Uiso 1 1 calc R . .
C4 C 0.6184(2) 0.7907(2) 0.2513(2) 0.0360(7) Uani 1 1 d . . .
H4A H 0.6857 0.8478 0.2151 0.043 Uiso 1 1 calc R . .
H4B H 0.6446 0.7582 0.3036 0.043 Uiso 1 1 calc R . .
C5 C 0.5454(2) 0.6969(2) 0.17705(18) 0.0284(6) Uani 1 1 d . . .
Co1 Co 0.33333 0.66667 0.27295(4) 0.02308(18) Uani 1 3 d S . .
N1 N 0.45680(17) 0.77386(17) 0.36167(14) 0.0271(5) Uani 1 1 d . . .
O1 O 0.43466(14) 0.64502(14) 0.18377(12) 0.0282(4) Uani 1 1 d . . .
O2 O 0.59297(15) 0.66843(16) 0.11217(13) 0.0388(5) Uani 1 1 d . . .
O3 O 0.7828(2) 0.8061(2) -0.0087(2) 0.0819(8) Uani 1 1 d . . .
H3C H 0.7168 0.7840 0.0165 0.123 Uiso 1 1 d R . .
H3D H 0.8255 0.8200 0.0432 0.123 Uiso 1 1 d R . .
O4 O 1.0000 1.0000 0.1355(4) 2.00(17) Uiso 1 3 d SD . .
H4C H 0.9330 0.9601 0.1602 3.000 Uiso 0.66667 1 d PR . .

loop_
_atom_site_aniso_label
_atom_site_aniso_U_11
_atom_site_aniso_U_22
_atom_site_aniso_U_33
_atom_site_aniso_U_23
_atom_site_aniso_U_13
_atom_site_aniso_U_12
C1 0.0339(16) 0.0399(17) 0.0306(13) -0.0015(12) -0.0077(12) 0.0185(14)
C2 0.0383(17) 0.0289(14) 0.0317(12) -0.0082(11) -0.0059(12) 0.0168(14)
C3 0.0249(15) 0.0264(14) 0.0375(13) -0.0038(12) -0.0060(12) 0.0070(12)
C4 0.0245(14) 0.0375(17) 0.0415(14) 0.0018(12) -0.0021(12) 0.0121(13)
C5 0.0302(16) 0.0273(15) 0.0295(12) 0.0084(11) -0.0003(11) 0.0158(13)
Co1 0.0229(2) 0.0229(2) 0.0235(3) 0.000 0.000 0.01144(11)
N1 0.0280(12) 0.0269(12) 0.0252(10) -0.0020(9) -0.0028(9) 0.0129(11)
O1 0.0259(10) 0.0284(10) 0.0309(8) -0.0010(8) 0.0015(7) 0.0139(8)
O2 0.0362(11) 0.0472(12) 0.0398(10) -0.0005(9) 0.0071(9) 0.0261(10)
O3 0.0577(17) 0.0831(19) 0.0997(19) 0.0121(16) 0.0186(15) 0.0312(15)

loop_
_atom_type_symbol
_atom_type_description
_atom_type_scat_dispersion_real
_atom_type_scat_dispersion_imag
_atom_type_scat_source
C C 0.0033 0.0016 'International Tables Vol C Tables 4.2.6.8 and 6.1.1.4'
H H 0.0000 0.0000 'International Tables Vol C Tables 4.2.6.8 and 6.1.1.4'
N N 0.0061 0.0033 'International Tables Vol C Tables 4.2.6.8 and 6.1.1.4'
O O 0.0106 0.0060 'International Tables Vol C Tables 4.2.6.8 and 6.1.1.4'
Co Co 0.3494 0.9721 'International Tables Vol C Tables 4.2.6.8 and 6.1.1.4'

loop_
_geom_angle_atom_site_label_1
_geom_angle_atom_site_label_2
_geom_angle_atom_site_label_3
_geom_angle
_geom_angle_site_symmetry_1
_geom_angle_site_symmetry_3
_geom_angle_publ_flag
C2 C1 N1 109.57(19) 3_565 . ?
C2 C1 H1A 109.8 3_565 . ?
N1 C1 H1A 109.8 . . ?
C2 C1 H1B 109.8 3_565 . ?
N1 C1 H1B 109.8 . . ?
H1A C1 H1B 108.2 . . ?
N1 C2 C1 108.7(2) . 2_665 ?
N1 C2 H2A 110.0 . . ?
C1 C2 H2A 110.0 2_665 . ?
N1 C2 H2B 110.0 . . ?
C1 C2 H2B 110.0 2_665 . ?
H2A C2 H2B 108.3 . . ?
N1 C3 C4 114.5(2) . . ?
N1 C3 H3A 108.6 . . ?
C4 C3 H3A 108.6 . . ?
N1 C3 H3B 108.6 . . ?
C4 C3 H3B 108.6 . . ?
H3A C3 H3B 107.6 . . ?
C5 C4 C3 117.1(2) . . ?
C5 C4 H4A 108.0 . . ?
C3 C4 H4A 108.0 . . ?
C5 C4 H4B 108.0 . . ?
C3 C4 H4B 108.0 . . ?
H4A C4 H4B 107.3 . . ?
O2 C5 O1 121.0(2) . . ?
O2 C5 C4 118.8(2) . . ?
O1 C5 C4 120.1(2) . . ?
O1 Co1 O1 87.05(7) 2_665 3_565 ?
O1 Co1 O1 87.05(7) 2_665 . ?
O1 Co1 O1 87.05(7) 3_565 . ?
O1 Co1 N1 93.83(8) 2_665 2_665 ?
O1 Co1 N1 91.04(7) 3_565 2_665 ?
O1 Co1 N1 177.85(8) . 2_665 ?
O1 Co1 N1 91.04(7) 2_665 . ?
O1 Co1 N1 177.85(8) 3_565 . ?
O1 Co1 N1 93.83(8) . . ?
N1 Co1 N1 88.11(8) 2_665 . ?
O1 Co1 N1 177.85(8) 2_665 3_565 ?
O1 Co1 N1 93.83(8) 3_565 3_565 ?
O1 Co1 N1 91.04(7) . 3_565 ?
N1 Co1 N1 88.11(8) 2_665 3_565 ?
N1 Co1 N1 88.11(8) . 3_565 ?
C3 N1 C2 107.56(19) . . ?
C3 N1 C1 111.7(2) . . ?
C2 N1 C1 109.89(18) . . ?
C3 N1 Co1 112.42(14) . . ?
C2 N1 Co1 105.75(14) . . ?
C1 N1 Co1 109.35(15) . . ?
C5 O1 Co1 132.18(16) . . ?
H3C O3 H3D 103.9 . . ?

loop_
_geom_bond_atom_site_label_1
_geom_bond_atom_site_label_2
_geom_bond_distance
_geom_bond_site_symmetry_2
_geom_bond_publ_flag
C1 C2 1.509(4) 3_565 ?
C1 N1 1.515(3) . ?
C1 H1A 0.9700 . ?
C1 H1B 0.9700 . ?
C2 N1 1.499(3) . ?
C2 C1 1.509(4) 2_665 ?
C2 H2A 0.9700 . ?
C2 H2B 0.9700 . ?
C3 N1 1.492(3) . ?
C3 C4 1.512(4) . ?
C3 H3A 0.9700 . ?
C3 H3B 0.9700 . ?
C4 C5 1.506(4) . ?
C4 H4A 0.9700 . ?
C4 H4B 0.9700 . ?
C5 O2 1.235(3) . ?
C5 O1 1.295(3) . ?
Co1 O1 1.9258(17) 2_665 ?
Co1 O1 1.9258(17) 3_565 ?
Co1 O1 1.9258(17) . ?
Co1 N1 1.949(2) 2_665 ?
Co1 N1 1.949(2) . ?
Co1 N1 1.949(2) 3_565 ?
O3 H3C 0.8498 . ?
O3 H3D 0.8497 . ?
O4 H4C 0.8501 . ?

loop_
_geom_torsion_atom_site_label_1
_geom_torsion_atom_site_label_2
_geom_torsion_atom_site_label_3
_geom_torsion_atom_site_label_4
_geom_torsion
_geom_torsion_site_symmetry_1
_geom_torsion_site_symmetry_2
_geom_torsion_site_symmetry_3
_geom_torsion_site_symmetry_4
_geom_torsion_publ_flag
N1 C3 C4 C5 56.8(3) . . . . ?
C3 C4 C5 O2 159.4(2) . . . . ?
C3 C4 C5 O1 -22.8(3) . . . . ?
C4 C3 N1 C2 179.45(19) . . . . ?
C4 C3 N1 C1 58.8(3) . . . . ?
C4 C3 N1 Co1 -64.5(2) . . . . ?
C1 C2 N1 C3 164.9(2) 2_665 . . . ?
C1 C2 N1 C1 -73.3(3) 2_665 . . . ?
C1 C2 N1 Co1 44.6(2) 2_665 . . . ?
C2 C1 N1 C3 -104.1(2) 3_565 . . . ?
C2 C1 N1 C2 136.7(2) 3_565 . . . ?
C2 C1 N1 Co1 21.0(3) 3_565 . . . ?
O1 Co1 N1 C3 -49.99(17) 2_665 . . . ?
O1 Co1 N1 C3 37.12(17) . . . . ?
N1 Co1 N1 C3 -143.8(2) 2_665 . . . ?
N1 Co1 N1 C3 128.0(2) 3_565 . . . ?
O1 Co1 N1 C2 67.10(15) 2_665 . . . ?
O1 Co1 N1 C2 154.21(14) . . . . ?
N1 Co1 N1 C2 -26.70(16) 2_665 . . . ?
N1 Co1 N1 C2 -114.87(11) 3_565 . . . ?
O1 Co1 N1 C1 -174.62(16) 2_665 . . . ?
O1 Co1 N1 C1 -87.51(16) . . . . ?
N1 Co1 N1 C1 91.58(12) 2_665 . . . ?
N1 Co1 N1 C1 3.40(16) 3_565 . . . ?
O2 C5 O1 Co1 -179.52(16) . . . . ?
C4 C5 O1 Co1 2.7(3) . . . . ?
O1 Co1 O1 C5 81.5(2) 2_665 . . . ?
O1 Co1 O1 C5 168.7(2) 3_565 . . . ?
N1 Co1 O1 C5 -9.3(2) . . . . ?
N1 Co1 O1 C5 -97.5(2) 3_565 . . . ?
